data_1548286
loop_
_publ_author_name
'Yan, Qiao'
'Ma, Xiang'
'Banwell, Martin G.'
'Ward, Jas S.'

_publ_section_title
;
 Total Synthesis of the Marine Alkaloid Discoipyrrole C via the
 MoOPH-Mediated Oxidation of a 2,3,5-Trisubstituted Pyrrole.
;
_journal_issue 12
_journal_name_full 'Journal of natural products'
_journal_page_first 3305
_journal_page_last 3313
_journal_paper_doi 10.1021/acs.jnatprod.7b00872
_journal_volume 80
_journal_year 2017
_chemical_formula_moiety 'C22 H25 N O4'
_chemical_formula_sum 'C22 H25 N O4'
_chemical_formula_weight 367.43
_space_group_crystal_system monoclinic
_space_group_IT_number 14
_space_group_name_Hall '-P 2ybc'
_space_group_name_H-M_alt 'P 1 21/c 1'
_symmetry_space_group_name_Hall '-P 2ybc'
_symmetry_space_group_name_H-M 'P 1 21/c 1'
_atom_sites_solution_hydrogens mixed
_atom_sites_solution_primary dual
_audit_creation_date 2017-08-16
_audit_creation_method
;
Olex2 1.2
(compiled 2017.08.10 svn.r3458 for OlexSys, GUI svn.r5375)
;
_cell_angle_alpha 90
_cell_angle_beta 96.731(4)
_cell_angle_gamma 90
_cell_formula_units_Z 8
_cell_length_a 9.2101(3)
_cell_length_b 20.2873(7)
_cell_length_c 21.2870(11)
_cell_measurement_reflns_used 6284
_cell_measurement_temperature 150.01(10)
_cell_measurement_theta_max 27.3170
_cell_measurement_theta_min 3.7290
_cell_volume 3950.0(3)
_computing_cell_refinement 'CrysAlisPro 1.171.38.46 (Rigaku OD, 2015)'
_computing_data_collection 'CrysAlisPro 1.171.38.46 (Rigaku OD, 2015)'
_computing_data_reduction 'CrysAlisPro 1.171.38.46 (Rigaku OD, 2015)'
_computing_molecular_graphics 'Olex2 (Dolomanov et al., 2009)'
_computing_publication_material 'Olex2 (Dolomanov et al., 2009)'
_computing_structure_refinement 'ShelXL (Sheldrick, 2015)'
_computing_structure_solution 'ShelXT (Sheldrick, 2015)'
_diffrn_ambient_environment N~2~
_diffrn_ambient_temperature 150.01(10)
_diffrn_detector 'CCD plate'
_diffrn_detector_area_resol_mean 10.3744
_diffrn_detector_type Atlas
_diffrn_measured_fraction_theta_full 0.998
_diffrn_measured_fraction_theta_max 0.998
_diffrn_measurement_details
;
List of Runs (angles in degrees, time in seconds):

  # Type    Start    End  Width  t~exp~   \w     \q     \k     \f   Frames
--------------------------------------------------------------------------
  1  \w    -39.00  57.00   1.00   50.00    --  -11.22  57.00 150.00   96
  2  \w    -13.00  30.00   1.00   50.00    --  -11.22 -99.00-120.00   43
  3  \w     37.00  62.00   1.00   50.00    --  -11.22  37.00-150.00   25
  4  \w    -69.00  16.00   1.00   50.00    --  -11.22 -57.00-150.00   85
  5  \w    -38.00   0.00   1.00   50.00    --  -11.22  57.00 120.00   38
  6  \w    -83.00  -5.00   1.00   50.00    --  -11.22 -57.00   0.00   78
;
_diffrn_measurement_device 'four-circle diffractometer'
_diffrn_measurement_device_type 'New Xcalibur, Atlas'
_diffrn_measurement_method '\f and \w scans'
_diffrn_orient_matrix_type 'CrysAlisPro convention (1999,Acta A55,543-557)'
_diffrn_orient_matrix_UB_11 -0.0489020000
_diffrn_orient_matrix_UB_12 0.0046180000
_diffrn_orient_matrix_UB_13 -0.0279514000
_diffrn_orient_matrix_UB_21 -0.0527310000
_diffrn_orient_matrix_UB_22 0.0132675000
_diffrn_orient_matrix_UB_23 0.0182427000
_diffrn_orient_matrix_UB_31 0.0289006000
_diffrn_orient_matrix_UB_32 0.0320233000
_diffrn_orient_matrix_UB_33 -0.0035086000
_diffrn_radiation_monochromator graphite
_diffrn_radiation_probe x-ray
_diffrn_radiation_type MoK\a
_diffrn_radiation_wavelength 0.71073
_diffrn_reflns_av_R_equivalents 0.0508
_diffrn_reflns_av_unetI/netI 0.0533
_diffrn_reflns_Laue_measured_fraction_full 0.998
_diffrn_reflns_Laue_measured_fraction_max 0.998
_diffrn_reflns_limit_h_max 11
_diffrn_reflns_limit_h_min -11
_diffrn_reflns_limit_k_max 25
_diffrn_reflns_limit_k_min -25
_diffrn_reflns_limit_l_max 26
_diffrn_reflns_limit_l_min -21
_diffrn_reflns_number 37480
_diffrn_reflns_point_group_measured_fraction_full 0.998
_diffrn_reflns_point_group_measured_fraction_max 0.998
_diffrn_reflns_theta_full 25.242
_diffrn_reflns_theta_max 26.370
_diffrn_reflns_theta_min 3.229
_diffrn_source 'fine-focus sealed X-ray tube'
_diffrn_source_type 'Enhance (Mo) X-ray Source'
_exptl_absorpt_coefficient_mu 0.085
_exptl_absorpt_correction_T_max 1.00000
_exptl_absorpt_correction_T_min 0.90184
_exptl_absorpt_correction_type multi-scan
_exptl_absorpt_process_details
;
CrysAlisPro 1.171.38.46 (Rigaku Oxford Diffraction, 2015)
Empirical absorption correction using spherical harmonics,
 implemented in SCALE3 ABSPACK scaling algorithm.
;
_exptl_crystal_colour colourless
_exptl_crystal_colour_primary colourless
_exptl_crystal_density_diffrn 1.236
_exptl_crystal_description plate
_exptl_crystal_F_000 1568
_exptl_crystal_size_max 0.443
_exptl_crystal_size_mid 0.247
_exptl_crystal_size_min 0.057
_refine_diff_density_max 0.193
_refine_diff_density_min -0.195
_refine_diff_density_rms 0.044
_refine_ls_extinction_method none
_refine_ls_goodness_of_fit_ref 1.025
_refine_ls_hydrogen_treatment mixed
_refine_ls_matrix_type full
_refine_ls_number_parameters 507
_refine_ls_number_reflns 8073
_refine_ls_number_restraints 0
_refine_ls_restrained_S_all 1.025
_refine_ls_R_factor_all 0.0904
_refine_ls_R_factor_gt 0.0477
_refine_ls_shift/su_max 0.001
_refine_ls_shift/su_mean 0.000
_refine_ls_structure_factor_coef Fsqd
_refine_ls_weighting_details 'w=1/[\s^2^(Fo^2^)+(0.0495P)^2^+0.5506P] where P=(Fo^2^+2Fc^2^)/3'
_refine_ls_weighting_scheme calc
_refine_ls_wR_factor_gt 0.1010
_refine_ls_wR_factor_ref 0.1194
_reflns_Friedel_coverage 0.000
_reflns_number_gt 5212
_reflns_number_total 8073
_reflns_threshold_expression 'I > 2\s(I)'
_cod_data_source_file np7b00872_si_002.cif
_cod_data_source_block YQ-11-P11-2_3_scale_compound_14
_cod_depositor_comments 'Adding full bibliography for 1548282--1548286.cif.'
_cod_database_code 1548286
_shelxl_version_number 2014/6
_shelx_space_group_comment
;
The symmetry employed for this shelxl refinement is uniquely defined
by the following loop, which should always be used as a source of
symmetry information in preference to the above space-group names.
They are only intended as comments.
;
_reflns_odcompleteness_completeness 99.72
_reflns_odcompleteness_iscentric 1
_reflns_odcompleteness_theta 26.32
_olex2_refinement_description
;
1. Fixed Uiso
 At 1.2 times of:
  All C(H) groups, All C(H,H) groups, All N(H) groups
 At 1.5 times of:
  All C(H,H,H) groups
2.a Ternary CH refined with riding coordinates:
 C6(H6), C36(H36)
2.b Secondary CH2 refined with riding coordinates:
 C5(H5A,H5B), C35(H35A,H35B)
2.c Aromatic/amide H refined with riding coordinates:
 C10(H10), C11(H11), C13(H13), C14(H14), C17(H17), C18(H18), C20(H20),
 C21(H21), C40(H40), C41(H41), C43(H43), C44(H44), C47(H47), C48(H48), C50(H50),
  C51(H51)
2.d Idealised Me refined as rotating group:
 C7(H7A,H7B,H7C), C8(H8A,H8B,H8C), C15(H15A,H15B,H15C), C22(H22A,H22B,H22C),
 C37(H37A,H37B,H37C), C38(H38A,H38B,H38C), C45(H45A,H45B,H45C), C52(H52A,H52B,
 H52C)
;
_ins_header
;
TITL YQ-11-P11-2_3_scale in P2(1)/c 
REM P2(1)/c (#14 in standard setting)
CELL 0.71073   9.210133  20.287314  21.286971  90.0000  96.7310  90.0000
ZERR    8.00   0.000349   0.000695   0.001058   0.0000   0.0038   0.0000
LATT  1
SYMM -x, y+1/2,-z+1/2 
SFAC C H N O
UNIT 176.00 200.00 8.00 32.00
TREF
HKLF 4
END
;
_olex2_submission_special_instructions 'No special instructions were received'
_oxdiff_exptl_absorpt_empirical_details
;
Empirical correction (ABSPACK) includes:
- Absorption correction using spherical harmonics
- Frame scaling
;
_oxdiff_exptl_absorpt_empirical_full_max 1.109
_oxdiff_exptl_absorpt_empirical_full_min 0.892

loop_
_space_group_symop_operation_xyz
'x, y, z'
'-x, y+1/2, -z+1/2'
'-x, -y, -z'
'x, -y-1/2, z-1/2'

loop_
_atom_site_label
_atom_site_type_symbol
_atom_site_fract_x
_atom_site_fract_y
_atom_site_fract_z
_atom_site_U_iso_or_equiv
_atom_site_adp_type
_atom_site_occupancy
_atom_site_site_symmetry_order
_atom_site_calc_flag
_atom_site_refinement_flags_posn
O1 O 0.56300(12) 0.67057(6) 0.78039(6) 0.0300(3) Uani 1 1 d .
C1 C 0.43694(17) 0.66108(8) 0.79099(9) 0.0230(4) Uani 1 1 d .
N1 N 0.32002(15) 0.68645(7) 0.75268(7) 0.0245(3) Uani 1 1 d .
H1 H 0.237(2) 0.6798(8) 0.7650(9) 0.029 Uiso 1 1 d R
C2 C 0.20592(19) 0.80599(9) 0.62257(10) 0.0292(4) Uani 1 1 d .
H2 H 0.2682(19) 0.7871(9) 0.5907(9) 0.035 Uiso 1 1 d R
O2 O 0.12577(13) 0.85271(6) 0.60890(7) 0.0372(3) Uani 1 1 d .
C3 C 0.22101(18) 0.77341(8) 0.68442(9) 0.0250(4) Uani 1 1 d .
O3 O -0.19129(13) 0.84247(6) 0.84953(7) 0.0396(4) Uani 1 1 d .
O4 O 0.72551(14) 0.67870(6) 0.52397(7) 0.0390(3) Uani 1 1 d .
C4 C 0.32657(17) 0.72665(8) 0.69934(9) 0.0234(4) Uani 1 1 d .
C5 C 0.40235(19) 0.62278(8) 0.84757(9) 0.0279(4) Uani 1 1 d .
H5A H 0.4435 0.5789 0.8459 0.034 Uiso 1 1 calc R
H5B H 0.2971 0.6183 0.8459 0.034 Uiso 1 1 calc R
C6 C 0.46147(19) 0.65509(9) 0.91019(9) 0.0307(4) Uani 1 1 d .
H6 H 0.5660 0.6634 0.9093 0.037 Uiso 1 1 calc R
C7 C 0.4450(2) 0.60840(11) 0.96501(11) 0.0486(6) Uani 1 1 d .
H7A H 0.3431 0.6002 0.9674 0.073 Uiso 1 1 calc GR
H7B H 0.4879 0.6280 1.0038 0.073 Uiso 1 1 calc GR
H7C H 0.4935 0.5676 0.9583 0.073 Uiso 1 1 calc GR
C8 C 0.3878(2) 0.72083(10) 0.91980(11) 0.0438(5) Uani 1 1 d .
H8A H 0.4007 0.7497 0.8851 0.066 Uiso 1 1 calc GR
H8B H 0.4308 0.7404 0.9586 0.066 Uiso 1 1 calc GR
H8C H 0.2853 0.7139 0.9217 0.066 Uiso 1 1 calc GR
C9 C 0.11118(18) 0.79086(8) 0.72756(9) 0.0244(4) Uani 1 1 d .
C10 C -0.03767(18) 0.78420(8) 0.70791(10) 0.0280(4) Uani 1 1 d .
H10 H -0.0677 0.7684 0.6675 0.034 Uiso 1 1 calc R
C11 C -0.14227(19) 0.80053(8) 0.74716(10) 0.0308(5) Uani 1 1 d .
H11 H -0.2411 0.7950 0.7334 0.037 Uiso 1 1 calc R
C12 C -0.09836(19) 0.82504(8) 0.80696(10) 0.0288(4) Uani 1 1 d .
C13 C 0.04938(19) 0.83321(8) 0.82681(9) 0.0288(4) Uani 1 1 d .
H13 H 0.0791 0.8502 0.8668 0.035 Uiso 1 1 calc R
C14 C 0.15274(18) 0.81632(8) 0.78764(9) 0.0268(4) Uani 1 1 d .
H14 H 0.2514 0.8220 0.8016 0.032 Uiso 1 1 calc R
C15 C -0.3422(2) 0.82571(9) 0.83419(12) 0.0453(6) Uani 1 1 d .
H15A H -0.3817 0.8494 0.7970 0.068 Uiso 1 1 calc GR
H15B H -0.3951 0.8373 0.8689 0.068 Uiso 1 1 calc GR
H15C H -0.3510 0.7792 0.8264 0.068 Uiso 1 1 calc GR
C16 C 0.44175(17) 0.71256(8) 0.65838(9) 0.0231(4) Uani 1 1 d .
C17 C 0.46216(18) 0.64860(8) 0.63788(9) 0.0259(4) Uani 1 1 d .
H17 H 0.4118 0.6142 0.6544 0.031 Uiso 1 1 calc R
C18 C 0.55605(18) 0.63514(9) 0.59325(9) 0.0287(4) Uani 1 1 d .
H18 H 0.5669 0.5921 0.5795 0.034 Uiso 1 1 calc R
C19 C 0.63361(19) 0.68578(9) 0.56922(9) 0.0299(4) Uani 1 1 d .
C20 C 0.62023(18) 0.74977(9) 0.59202(9) 0.0304(4) Uani 1 1 d .
H20 H 0.6759 0.7837 0.5777 0.036 Uiso 1 1 calc R
C21 C 0.52476(18) 0.76274(8) 0.63561(9) 0.0277(4) Uani 1 1 d .
H21 H 0.5155 0.8056 0.6501 0.033 Uiso 1 1 calc R
C22 C 0.7329(2) 0.61494(11) 0.49597(10) 0.0472(6) Uani 1 1 d .
H22A H 0.7966 0.6165 0.4634 0.071 Uiso 1 1 calc GR
H22B H 0.6369 0.6017 0.4780 0.071 Uiso 1 1 calc GR
H22C H 0.7701 0.5837 0.5278 0.071 Uiso 1 1 calc GR
O31 O 1.06129(13) 0.60108(7) 0.78705(7) 0.0379(3) Uani 1 1 d .
C31 C 0.93643(18) 0.61415(8) 0.79674(9) 0.0254(4) Uani 1 1 d .
N31 N 0.81673(15) 0.58730(7) 0.76209(7) 0.0241(4) Uani 1 1 d .
H31 H 0.7353(19) 0.5973(8) 0.7742(9) 0.029 Uiso 1 1 d R
C32 C 0.69040(19) 0.46513(9) 0.63759(10) 0.0288(4) Uani 1 1 d .
H32 H 0.7518(19) 0.4813(9) 0.6052(9) 0.035 Uiso 1 1 d R
O32 O 0.60233(13) 0.42117(6) 0.62344(7) 0.0390(4) Uani 1 1 d .
O33 O 0.32434(14) 0.43117(6) 0.87705(7) 0.0425(4) Uani 1 1 d .
C33 C 0.70973(17) 0.49825(8) 0.69882(9) 0.0244(4) Uani 1 1 d .
O34 O 1.22172(13) 0.57855(7) 0.53413(7) 0.0406(4) Uani 1 1 d .
C34 C 0.81786(17) 0.54435(8) 0.71080(9) 0.0232(4) Uani 1 1 d .
C35 C 0.90494(19) 0.65971(8) 0.84935(9) 0.0287(4) Uani 1 1 d .
H35A H 0.8000 0.6659 0.8472 0.034 Uiso 1 1 calc R
H35B H 0.9485 0.7023 0.8428 0.034 Uiso 1 1 calc R
C36 C 0.9617(2) 0.63513(10) 0.91478(10) 0.0384(5) Uani 1 1 d .
H36 H 1.0669 0.6271 0.9160 0.046 Uiso 1 1 calc R
C37 C 0.8888(3) 0.57095(11) 0.93041(12) 0.0582(7) Uani 1 1 d .
H37A H 0.7853 0.5777 0.9290 0.087 Uiso 1 1 calc GR
H37B H 0.9276 0.5567 0.9720 0.087 Uiso 1 1 calc GR
H37C H 0.9075 0.5379 0.9001 0.087 Uiso 1 1 calc GR
C38 C 0.9389(3) 0.68838(12) 0.96329(12) 0.0614(7) Uani 1 1 d .
H38A H 0.9884 0.7280 0.9531 0.092 Uiso 1 1 calc GR
H38B H 0.9778 0.6735 1.0047 0.092 Uiso 1 1 calc GR
H38C H 0.8363 0.6971 0.9626 0.092 Uiso 1 1 calc GR
C39 C 0.60540(18) 0.48239(7) 0.74492(9) 0.0239(4) Uani 1 1 d .
C40 C 0.45488(18) 0.48652(8) 0.72885(9) 0.0277(4) Uani 1 1 d .
H40 H 0.4187 0.5005 0.6884 0.033 Uiso 1 1 calc R
C41 C 0.35676(19) 0.47036(8) 0.77131(10) 0.0307(5) Uani 1 1 d .
H41 H 0.2566 0.4742 0.7596 0.037 Uiso 1 1 calc R
C42 C 0.4098(2) 0.44842(8) 0.83118(10) 0.0303(5) Uani 1 1 d .
C43 C 0.5597(2) 0.44307(8) 0.84791(10) 0.0320(5) Uani 1 1 d .
H43 H 0.5956 0.4282 0.8881 0.038 Uiso 1 1 calc R
C44 C 0.65536(19) 0.45965(8) 0.80540(9) 0.0283(4) Uani 1 1 d .
H44 H 0.7554 0.4556 0.8173 0.034 Uiso 1 1 calc R
C45 C 0.1711(2) 0.44441(10) 0.86523(12) 0.0489(6) Uani 1 1 d .
H45A H 0.1295 0.4192 0.8294 0.073 Uiso 1 1 calc GR
H45B H 0.1562 0.4905 0.8567 0.073 Uiso 1 1 calc GR
H45C H 0.1248 0.4324 0.9017 0.073 Uiso 1 1 calc GR
C46 C 0.93265(17) 0.55526(8) 0.66843(9) 0.0240(4) Uani 1 1 d .
C47 C 1.02003(18) 0.50391(8) 0.65120(10) 0.0307(5) Uani 1 1 d .
H47 H 1.0129 0.4625 0.6694 0.037 Uiso 1 1 calc R
C48 C 1.11689(19) 0.51365(9) 0.60753(10) 0.0337(5) Uani 1 1 d .
H48 H 1.1749 0.4789 0.5966 0.040 Uiso 1 1 calc R
C49 C 1.12840(18) 0.57496(9) 0.57972(9) 0.0296(4) Uani 1 1 d .
C50 C 1.04663(18) 0.62733(9) 0.59831(9) 0.0301(4) Uani 1 1 d .
H50 H 1.0562 0.6690 0.5810 0.036 Uiso 1 1 calc R
C51 C 0.95070(18) 0.61717(8) 0.64280(9) 0.0263(4) Uani 1 1 d .
H51 H 0.8973 0.6525 0.6557 0.032 Uiso 1 1 calc R
C52 C 1.2261(2) 0.63952(11) 0.50068(10) 0.0461(6) Uani 1 1 d .
H52A H 1.2903 0.6353 0.4685 0.069 Uiso 1 1 calc GR
H52B H 1.2613 0.6738 0.5297 0.069 Uiso 1 1 calc GR
H52C H 1.1296 0.6504 0.4814 0.069 Uiso 1 1 calc GR

loop_
_atom_site_aniso_label
_atom_site_aniso_U_11
_atom_site_aniso_U_22
_atom_site_aniso_U_33
_atom_site_aniso_U_23
_atom_site_aniso_U_13
_atom_site_aniso_U_12
O1 0.0222(6) 0.0352(7) 0.0321(8) -0.0009(6) 0.0013(6) 0.0026(5)
C1 0.0225(9) 0.0187(8) 0.0271(11) -0.0050(8) -0.0003(8) 0.0034(7)
N1 0.0197(7) 0.0262(8) 0.0276(10) 0.0008(7) 0.0033(7) 0.0019(6)
C2 0.0251(9) 0.0286(10) 0.0323(12) -0.0033(9) -0.0040(9) 0.0019(8)
O2 0.0375(7) 0.0335(7) 0.0384(9) 0.0049(6) -0.0048(6) 0.0087(6)
C3 0.0248(9) 0.0225(9) 0.0266(11) -0.0050(8) -0.0016(8) 0.0008(7)
O3 0.0348(7) 0.0356(7) 0.0516(10) -0.0084(7) 0.0182(7) -0.0021(6)
O4 0.0393(8) 0.0466(8) 0.0336(9) 0.0014(7) 0.0144(7) 0.0047(6)
C4 0.0239(9) 0.0204(8) 0.0251(11) -0.0048(8) -0.0012(8) -0.0018(7)
C5 0.0283(9) 0.0230(9) 0.0313(12) 0.0021(8) -0.0013(8) 0.0003(7)
C6 0.0268(9) 0.0375(10) 0.0271(12) 0.0013(9) -0.0005(8) -0.0023(8)
C7 0.0536(13) 0.0579(14) 0.0327(14) 0.0087(11) -0.0011(11) -0.0055(11)
C8 0.0509(13) 0.0429(12) 0.0379(14) -0.0103(10) 0.0063(11) -0.0005(10)
C9 0.0264(9) 0.0170(8) 0.0285(12) -0.0001(8) -0.0014(8) 0.0032(7)
C10 0.0281(9) 0.0228(9) 0.0313(12) -0.0038(8) -0.0044(8) 0.0021(7)
C11 0.0227(9) 0.0245(9) 0.0438(14) 0.0000(9) -0.0019(9) 0.0040(7)
C12 0.0310(10) 0.0173(8) 0.0394(13) -0.0004(8) 0.0092(9) 0.0015(7)
C13 0.0353(10) 0.0212(9) 0.0294(12) -0.0036(8) 0.0010(9) -0.0002(7)
C14 0.0237(9) 0.0219(9) 0.0334(12) -0.0020(8) -0.0025(8) 0.0024(7)
C15 0.0347(11) 0.0330(11) 0.0720(18) -0.0043(11) 0.0225(11) -0.0001(9)
C16 0.0219(9) 0.0250(9) 0.0210(11) 0.0003(8) -0.0028(7) 0.0031(7)
C17 0.0265(9) 0.0241(9) 0.0269(11) 0.0023(8) 0.0018(8) 0.0009(7)
C18 0.0305(10) 0.0266(9) 0.0285(12) -0.0030(8) 0.0015(8) 0.0050(7)
C19 0.0265(9) 0.0396(11) 0.0234(11) 0.0022(9) 0.0026(8) 0.0060(8)
C20 0.0290(10) 0.0309(10) 0.0311(12) 0.0080(9) 0.0027(9) -0.0008(8)
C21 0.0286(9) 0.0218(9) 0.0312(12) 0.0009(8) -0.0021(8) 0.0027(7)
C22 0.0469(12) 0.0637(15) 0.0332(14) -0.0161(11) 0.0135(10) 0.0007(10)
O31 0.0216(7) 0.0522(8) 0.0390(9) -0.0073(7) 0.0005(6) -0.0009(6)
C31 0.0241(9) 0.0216(9) 0.0301(12) 0.0042(8) 0.0018(8) -0.0030(7)
N31 0.0194(7) 0.0235(8) 0.0298(10) -0.0022(7) 0.0046(7) -0.0017(6)
C32 0.0265(9) 0.0260(9) 0.0338(13) 0.0014(9) 0.0029(9) -0.0036(8)
O32 0.0375(7) 0.0390(8) 0.0412(9) -0.0105(7) 0.0080(7) -0.0162(6)
O33 0.0426(8) 0.0395(8) 0.0497(10) 0.0068(7) 0.0228(7) -0.0013(6)
C33 0.0237(9) 0.0193(8) 0.0300(12) 0.0017(8) 0.0023(8) -0.0001(7)
O34 0.0388(8) 0.0468(8) 0.0392(9) -0.0105(7) 0.0179(7) -0.0100(6)
C34 0.0222(8) 0.0179(8) 0.0290(11) 0.0017(8) 0.0004(8) 0.0019(7)
C35 0.0305(9) 0.0226(9) 0.0316(12) -0.0005(8) -0.0027(8) -0.0014(7)
C36 0.0335(10) 0.0494(12) 0.0307(13) -0.0001(10) -0.0028(9) 0.0081(9)
C37 0.0747(16) 0.0555(15) 0.0476(16) 0.0168(12) 0.0204(13) 0.0109(12)
C38 0.0714(17) 0.0747(17) 0.0347(15) -0.0137(13) -0.0083(13) 0.0135(13)
C39 0.0257(9) 0.0157(8) 0.0300(12) -0.0001(8) 0.0020(8) -0.0024(7)
C40 0.0286(10) 0.0225(9) 0.0313(12) -0.0022(8) 0.0012(9) -0.0025(7)
C41 0.0237(9) 0.0252(9) 0.0437(14) -0.0048(9) 0.0056(9) -0.0041(7)
C42 0.0361(10) 0.0192(9) 0.0381(13) -0.0019(9) 0.0140(9) -0.0040(7)
C43 0.0383(11) 0.0230(9) 0.0352(13) 0.0069(9) 0.0065(9) 0.0007(8)
C44 0.0254(9) 0.0235(9) 0.0355(13) 0.0022(8) 0.0016(9) -0.0018(7)
C45 0.0391(12) 0.0445(12) 0.0681(18) -0.0038(11) 0.0276(12) -0.0052(9)
C46 0.0210(9) 0.0229(9) 0.0273(11) -0.0028(8) -0.0004(8) -0.0027(7)
C47 0.0293(10) 0.0208(9) 0.0423(13) -0.0013(9) 0.0050(9) -0.0036(7)
C48 0.0294(10) 0.0264(10) 0.0464(14) -0.0127(9) 0.0095(9) -0.0013(8)
C49 0.0251(9) 0.0361(10) 0.0284(12) -0.0082(9) 0.0061(8) -0.0078(8)
C50 0.0296(10) 0.0278(9) 0.0331(12) 0.0018(9) 0.0043(9) -0.0050(8)
C51 0.0241(9) 0.0223(9) 0.0325(12) -0.0039(8) 0.0035(8) -0.0001(7)
C52 0.0407(12) 0.0710(15) 0.0280(13) 0.0049(11) 0.0092(10) -0.0073(10)

loop_
_atom_type_symbol
_atom_type_description
_atom_type_scat_dispersion_real
_atom_type_scat_dispersion_imag
_atom_type_scat_source
C C 0.0033 0.0016 'International Tables Vol C Tables 4.2.6.8 and 6.1.1.4'
H H 0.0000 0.0000 'International Tables Vol C Tables 4.2.6.8 and 6.1.1.4'
N N 0.0061 0.0033 'International Tables Vol C Tables 4.2.6.8 and 6.1.1.4'
O O 0.0106 0.0060 'International Tables Vol C Tables 4.2.6.8 and 6.1.1.4'

loop_
_exptl_crystal_face_index_h
_exptl_crystal_face_index_k
_exptl_crystal_face_index_l
_exptl_crystal_face_perp_dist
0 28 -3 0.1059
0 -28 3 0.1309
13 2 -8 0.1558
-10 -16 8 0.2451
0 1 -30 0.0284
0 -1 30 0.0284
-9 18 -9 0.1514

loop_
_geom_angle_atom_site_label_1
_geom_angle_atom_site_label_2
_geom_angle_atom_site_label_3
_geom_angle
O1 C1 N1 121.79(17)
O1 C1 C5 121.70(16)
N1 C1 C5 116.49(14)
C1 N1 H1 115.3(13)
C1 N1 C4 126.36(14)
C4 N1 H1 118.0(13)
O2 C2 H2 120.7(11)
O2 C2 C3 123.91(18)
C3 C2 H2 115.4(11)
C2 C3 C9 116.61(15)
C4 C3 C2 120.73(16)
C4 C3 C9 122.55(16)
C12 O3 C15 117.07(16)
C19 O4 C22 117.01(14)
N1 C4 C16 117.79(14)
C3 C4 N1 119.54(15)
C3 C4 C16 122.46(16)
C1 C5 H5A 109.0
C1 C5 H5B 109.0
C1 C5 C6 113.03(14)
H5A C5 H5B 107.8
C6 C5 H5A 109.0
C6 C5 H5B 109.0
C5 C6 H6 107.9
C7 C6 C5 110.12(15)
C7 C6 H6 107.9
C8 C6 C5 112.00(16)
C8 C6 H6 107.9
C8 C6 C7 110.83(17)
C6 C7 H7A 109.5
C6 C7 H7B 109.5
C6 C7 H7C 109.5
H7A C7 H7B 109.5
H7A C7 H7C 109.5
H7B C7 H7C 109.5
C6 C8 H8A 109.5
C6 C8 H8B 109.5
C6 C8 H8C 109.5
H8A C8 H8B 109.5
H8A C8 H8C 109.5
H8B C8 H8C 109.5
C10 C9 C3 120.58(17)
C14 C9 C3 121.51(15)
C14 C9 C10 117.87(16)
C9 C10 H10 119.2
C11 C10 C9 121.65(18)
C11 C10 H10 119.2
C10 C11 H11 120.3
C12 C11 C10 119.46(16)
C12 C11 H11 120.3
O3 C12 C11 124.51(16)
O3 C12 C13 115.87(17)
C11 C12 C13 119.63(16)
C12 C13 H13 119.7
C14 C13 C12 120.53(18)
C14 C13 H13 119.7
C9 C14 H14 119.6
C13 C14 C9 120.85(16)
C13 C14 H14 119.6
O3 C15 H15A 109.5
O3 C15 H15B 109.5
O3 C15 H15C 109.5
H15A C15 H15B 109.5
H15A C15 H15C 109.5
H15B C15 H15C 109.5
C17 C16 C4 119.94(15)
C17 C16 C21 118.23(15)
C21 C16 C4 121.66(15)
C16 C17 H17 119.4
C18 C17 C16 121.22(16)
C18 C17 H17 119.4
C17 C18 H18 120.1
C19 C18 C17 119.89(16)
C19 C18 H18 120.1
O4 C19 C18 125.02(17)
O4 C19 C20 115.54(16)
C18 C19 C20 119.44(16)
C19 C20 H20 120.0
C21 C20 C19 120.09(16)
C21 C20 H20 120.0
C16 C21 H21 119.5
C20 C21 C16 120.97(16)
C20 C21 H21 119.5
O4 C22 H22A 109.5
O4 C22 H22B 109.5
O4 C22 H22C 109.5
H22A C22 H22B 109.5
H22A C22 H22C 109.5
H22B C22 H22C 109.5
O31 C31 N31 122.60(17)
O31 C31 C35 121.74(16)
N31 C31 C35 115.64(14)
C31 N31 H31 115.3(13)
C31 N31 C34 126.23(14)
C34 N31 H31 118.5(13)
O32 C32 H32 119.0(11)
O32 C32 C33 124.45(17)
C33 C32 H32 116.5(11)
C42 O33 C45 117.68(16)
C32 C33 C39 117.99(15)
C34 C33 C32 119.43(16)
C34 C33 C39 122.52(16)
C49 O34 C52 117.05(15)
N31 C34 C46 116.90(14)
C33 C34 N31 119.98(15)
C33 C34 C46 122.92(16)
C31 C35 H35A 108.8
C31 C35 H35B 108.8
C31 C35 C36 113.96(15)
H35A C35 H35B 107.7
C36 C35 H35A 108.8
C36 C35 H35B 108.8
C35 C36 H36 108.2
C35 C36 C37 111.73(17)
C35 C36 C38 109.24(17)
C37 C36 H36 108.2
C37 C36 C38 111.06(19)
C38 C36 H36 108.2
C36 C37 H37A 109.5
C36 C37 H37B 109.5
C36 C37 H37C 109.5
H37A C37 H37B 109.5
H37A C37 H37C 109.5
H37B C37 H37C 109.5
C36 C38 H38A 109.5
C36 C38 H38B 109.5
C36 C38 H38C 109.5
H38A C38 H38B 109.5
H38A C38 H38C 109.5
H38B C38 H38C 109.5
C40 C39 C33 121.82(17)
C40 C39 C44 117.30(16)
C44 C39 C33 120.81(15)
C39 C40 H40 119.0
C41 C40 C39 122.07(18)
C41 C40 H40 119.0
C40 C41 H41 120.4
C42 C41 C40 119.24(17)
C42 C41 H41 120.4
O33 C42 C41 124.64(17)
O33 C42 C43 115.73(18)
C41 C42 C43 119.63(16)
C42 C43 H43 119.8
C44 C43 C42 120.39(18)
C44 C43 H43 119.8
C39 C44 H44 119.3
C43 C44 C39 121.36(16)
C43 C44 H44 119.3
O33 C45 H45A 109.5
O33 C45 H45B 109.5
O33 C45 H45C 109.5
H45A C45 H45B 109.5
H45A C45 H45C 109.5
H45B C45 H45C 109.5
C47 C46 C34 121.57(15)
C51 C46 C34 120.06(14)
C51 C46 C47 118.32(15)
C46 C47 H47 119.6
C48 C47 C46 120.75(16)
C48 C47 H47 119.6
C47 C48 H48 119.8
C47 C48 C49 120.35(16)
C49 C48 H48 119.8
O34 C49 C48 115.81(16)
O34 C49 C50 124.58(17)
C50 C49 C48 119.61(16)
C49 C50 H50 120.2
C51 C50 C49 119.52(16)
C51 C50 H50 120.2
C46 C51 H51 119.3
C50 C51 C46 121.31(15)
C50 C51 H51 119.3
O34 C52 H52A 109.5
O34 C52 H52B 109.5
O34 C52 H52C 109.5
H52A C52 H52B 109.5
H52A C52 H52C 109.5
H52B C52 H52C 109.5

loop_
_geom_bond_atom_site_label_1
_geom_bond_atom_site_label_2
_geom_bond_distance
O1 C1 1.2236(19)
C1 N1 1.372(2)
C1 C5 1.499(2)
N1 H1 0.846(18)
N1 C4 1.405(2)
C2 H2 1.012(18)
C2 O2 1.216(2)
C2 C3 1.465(3)
C3 C4 1.369(2)
C3 C9 1.486(2)
O3 C12 1.364(2)
O3 C15 1.431(2)
O4 C19 1.362(2)
O4 C22 1.429(2)
C4 C16 1.478(2)
C5 H5A 0.9700
C5 H5B 0.9700
C5 C6 1.527(3)
C6 H6 0.9800
C6 C7 1.524(3)
C6 C8 1.521(3)
C7 H7A 0.9600
C7 H7B 0.9600
C7 H7C 0.9600
C8 H8A 0.9600
C8 H8B 0.9600
C8 H8C 0.9600
C9 C10 1.392(2)
C9 C14 1.391(3)
C10 H10 0.9300
C10 C11 1.387(2)
C11 H11 0.9300
C11 C12 1.382(3)
C12 C13 1.387(2)
C13 H13 0.9300
C13 C14 1.380(2)
C14 H14 0.9300
C15 H15A 0.9600
C15 H15B 0.9600
C15 H15C 0.9600
C16 C17 1.389(2)
C16 C21 1.394(2)
C17 H17 0.9300
C17 C18 1.385(2)
C18 H18 0.9300
C18 C19 1.383(2)
C19 C20 1.397(3)
C20 H20 0.9300
C20 C21 1.376(2)
C21 H21 0.9300
C22 H22A 0.9600
C22 H22B 0.9600
C22 H22C 0.9600
O31 C31 1.2210(19)
C31 N31 1.366(2)
C31 C35 1.506(2)
N31 H31 0.847(17)
N31 C34 1.398(2)
C32 H32 0.997(18)
C32 O32 1.219(2)
C32 C33 1.459(3)
O33 C42 1.369(2)
O33 C45 1.430(2)
C33 C34 1.368(2)
C33 C39 1.487(2)
O34 C49 1.372(2)
O34 C52 1.430(2)
C34 C46 1.484(2)
C35 H35A 0.9700
C35 H35B 0.9700
C35 C36 1.514(3)
C36 H36 0.9800
C36 C37 1.519(3)
C36 C38 1.526(3)
C37 H37A 0.9600
C37 H37B 0.9600
C37 H37C 0.9600
C38 H38A 0.9600
C38 H38B 0.9600
C38 H38C 0.9600
C39 C40 1.391(2)
C39 C44 1.394(3)
C40 H40 0.9300
C40 C41 1.390(2)
C41 H41 0.9300
C41 C42 1.384(3)
C42 C43 1.389(3)
C43 H43 0.9300
C43 C44 1.377(2)
C44 H44 0.9300
C45 H45A 0.9600
C45 H45B 0.9600
C45 H45C 0.9600
C46 C47 1.392(2)
C46 C51 1.387(2)
C47 H47 0.9300
C47 C48 1.376(3)
C48 H48 0.9300
C48 C49 1.387(3)
C49 C50 1.387(2)
C50 H50 0.9300
C50 C51 1.384(2)
C51 H51 0.9300
C52 H52A 0.9600
C52 H52B 0.9600
C52 H52C 0.9600

loop_
_exptl_oxdiff_crystal_face_indexfrac_h
_exptl_oxdiff_crystal_face_indexfrac_k
_exptl_oxdiff_crystal_face_indexfrac_l
_exptl_oxdiff_crystal_face_x
_exptl_oxdiff_crystal_face_y
_exptl_oxdiff_crystal_face_z
-0.0000 28.0000 -3.0000 0.2132 0.3168 0.9072
0.0000 -28.0000 3.0000 -0.2132 -0.3168 -0.9072
13.0000 2.0000 -8.0000 -0.4029 -0.8049 0.4678
-10.0000 -16.0000 8.0000 0.1915 0.4610 -0.8294
0.0000 1.0000 -30.0000 0.8432 -0.5340 0.1373
-0.0000 -1.0000 30.0000 -0.8432 0.5340 -0.1373
-9.0000 18.0000 -9.0000 0.7748 0.5492 0.3479
